data_7132390
loop_
_publ_author_name
'Zhu, Zhi-Qiang'
'Hu, Jia-Yu'
'Xie, Zong-Bo'
'Le, Zhang-Gao'

_publ_section_title
;
 Visible-light-enabled cascade cross-dehydrogenative-coupling/cyclization
 to construct &#x3b1;-chromone substituted &#x3b1;-amino acid derivatives.
;
_journal_issue 1
_journal_name_full 'Chemical communications (Cambridge, England)'
_journal_page_first 106
_journal_page_last 109
_journal_paper_doi 10.1039/d3cc04107g
_journal_volume 60
_journal_year 2023
_chemical_formula_moiety 'C20 H19 N O4'
_chemical_formula_sum 'C19 H17 N2 O3'
_chemical_formula_weight 321.34
_space_group_crystal_system monoclinic
_space_group_IT_number 15
_space_group_name_Hall '-I 2ya'
_space_group_name_H-M_alt 'I 1 2/a 1'
_atom_sites_solution_hydrogens geom
_audit_creation_date 2022-01-18
_audit_creation_method
;
Olex2 1.2
(compiled 2018.05.29 svn.r3508 for OlexSys, GUI svn.r5506)
;
_audit_update_record
;
2023-01-24 deposited with the CCDC.	2023-11-23 downloaded from the CCDC.
;
_cell_angle_alpha 90
_cell_angle_beta 94.169(4)
_cell_angle_gamma 90
_cell_formula_units_Z 8
_cell_length_a 11.6169(4)
_cell_length_b 15.6243(6)
_cell_length_c 23.3222(12)
_cell_measurement_reflns_used 6128
_cell_measurement_temperature 293(2)
_cell_measurement_theta_max 66.8360
_cell_measurement_theta_min 3.3880
_cell_volume 4221.9(3)
_computing_cell_refinement 'CrysAlisPro 1.171.41.89a (Rigaku OD, 2020)'
_computing_data_collection 'CrysAlisPro 1.171.41.89a (Rigaku OD, 2020)'
_computing_data_reduction 'CrysAlisPro 1.171.41.89a (Rigaku OD, 2020)'
_computing_molecular_graphics 'Olex2 (Dolomanov et al., 2009)'
_computing_publication_material 'Olex2 (Dolomanov et al., 2009)'
_computing_structure_refinement 'ShelXL (Sheldrick, 2015)'
_computing_structure_solution 'SHELXT  (Sheldrick, 2015)'
_diffrn_ambient_temperature 293(2)
_diffrn_detector 'Hybrid Pixel Array Detector'
_diffrn_detector_area_resol_mean 10.0000
_diffrn_measured_fraction_theta_full 0.999
_diffrn_measured_fraction_theta_max 0.985
_diffrn_measurement_details
;
List of Runs (angles in degrees, time in seconds):

  # Type    Start    End  Width  t~exp~   \w     \q     \k     \f   Frames
#--------------------------------------------------------------------------
  1  \w     90.00 128.00   0.50    0.50    --   42.30  54.00  30.00   76
  2  \w     83.00 130.00   0.50    0.50    --   42.30  77.00-150.00   94
  3  \w    -25.00  56.00   0.50    0.50    --   42.30 -65.00 -60.00  162
  4  \w     -6.00  68.00   0.50    0.50    --   42.30 -82.00  60.00  148
  5  \w    -47.00  17.00   0.50    0.50    --   42.30 -65.00 120.00  128
  6  \w    -10.00  15.00   0.50    0.50    --   42.30 -82.00 -30.00   50
  7  \w     32.00  63.00   0.50    0.50    --   42.30  54.00-180.00   62
  8  \w     36.00  61.00   0.50    0.50    --   42.30 -77.00-180.00   50
  9  \w     19.00  56.00   0.50    0.50    --   42.30  77.00-150.00   74
 10  \w    -25.00  56.00   0.50    0.50    --   42.30 -65.00 -90.00  162
 11  \w    -46.00  -9.00   0.50    0.50    --   42.30 -82.00  60.00   74
 12  \w     34.00  76.00   0.50    0.50    --   42.30  54.00  30.00   84
 13  \w     70.00 132.00   0.50    0.50    --   42.30  54.00-180.00  124
 14  \w     45.00  70.00   0.50    0.50    --   42.30 -82.00 -30.00   50
 15  \w    -39.00  27.00   0.50    0.50    --   42.30 -77.00-180.00  132
 16  \w     20.00  59.00   0.50    0.50    --   42.30  77.00 -90.00   78
 17  \w     13.00  70.00   0.50    0.50    --   42.30 -82.00 150.00  114
 18  \w    100.00 126.00   0.50    0.50    --   42.30  77.00 -90.00   52
 19  \w     12.00  58.00   0.50    0.50    --   93.70 -33.00-150.00   92
 20  \w     48.00 101.00   0.50    0.50    --   93.70 -82.00-180.00  106
 21  \w      4.00  83.00   0.50    0.50    --   93.70 -82.00   0.00  158
 22  \w     73.00 114.00   0.50    0.50    --   93.70 -82.00 -30.00   82
 23  \w    108.00 157.00   0.50    0.50    --   93.70  59.00 150.00   98
 24  \w     71.00  97.00   0.50    0.50    --   93.70 -82.00-150.00   52
 25  \w     33.00  73.00   0.50    0.50    --   93.70 -82.00 -90.00   80
 26  \w     17.00  54.00   0.50    0.50    --   93.70   8.00 120.00   74
 27  \w      9.00 101.00   0.50    0.50    --   93.70 -82.00-120.00  184
 28  \w    115.00 182.00   0.50    0.50    --   93.70  68.00-120.00  134
 29  \w      5.00  96.00   0.50    0.50    --   93.70 -82.00  60.00  182
 30  \w     85.00 111.00   0.50    0.50    --   93.70 -33.00-150.00   52
 31  \w     51.00 120.00   0.50    0.50    --   93.70 -82.00 120.00  138
 32  \w      4.00  73.00   0.50    0.50    --   93.70 -59.00 120.00  138
 33  \w      4.00  93.00   0.50    0.50    --   93.70 -82.00  90.00  178
 34  \w     75.00 145.00   0.50    0.50    --   93.70  33.00-150.00  140
 35  \w      7.00  96.00   0.50    0.50    --   93.70 -82.00 -60.00  178
 36  \w     69.00 183.00   0.50    0.50    --   93.70   8.00 120.00  228
 37  \w     18.00  66.00   0.50    0.50    --   93.70 -82.00  30.00   96
 38  \w     75.00 101.00   0.50    0.50    --   93.70 -82.00  30.00   52
 39  \w     13.00  40.00   0.50    0.50    --   93.70 -42.00 120.00   54
;
_diffrn_measurement_device 'four-circle diffractometer'
_diffrn_measurement_device_type 'XtaLAB Pro II AFC12 (RINC): Kappa single'
_diffrn_measurement_method '\w scans'
_diffrn_orient_matrix_type 'CrysAlisPro convention (1999,Acta A55,543-557)'
_diffrn_orient_matrix_UB_11 0.0746867000
_diffrn_orient_matrix_UB_12 -0.0778286000
_diffrn_orient_matrix_UB_13 0.0189513000
_diffrn_orient_matrix_UB_21 0.0501581000
_diffrn_orient_matrix_UB_22 0.0500879000
_diffrn_orient_matrix_UB_23 0.0529666000
_diffrn_orient_matrix_UB_31 -0.0979280000
_diffrn_orient_matrix_UB_32 -0.0337833000
_diffrn_orient_matrix_UB_33 0.0350340000
_diffrn_radiation_monochromator mirror
_diffrn_radiation_probe x-ray
_diffrn_radiation_type CuK\a
_diffrn_radiation_wavelength 1.54184
_diffrn_reflns_av_R_equivalents 0.0662
_diffrn_reflns_av_unetI/netI 0.0566
_diffrn_reflns_Laue_measured_fraction_full 0.999
_diffrn_reflns_Laue_measured_fraction_max 0.985
_diffrn_reflns_limit_h_max 11
_diffrn_reflns_limit_h_min -13
_diffrn_reflns_limit_k_max 17
_diffrn_reflns_limit_k_min -18
_diffrn_reflns_limit_l_max 27
_diffrn_reflns_limit_l_min -25
_diffrn_reflns_number 17596
_diffrn_reflns_point_group_measured_fraction_full 0.999
_diffrn_reflns_point_group_measured_fraction_max 0.985
_diffrn_reflns_theta_full 67.684
_diffrn_reflns_theta_max 68.723
_diffrn_reflns_theta_min 3.408
_diffrn_source 'micro-focus sealed X-ray tube'
_diffrn_source_type 'Rigaku (Cu) X-ray Source'
_exptl_absorpt_coefficient_mu 0.564
_exptl_absorpt_correction_T_max 1.00000
_exptl_absorpt_correction_T_min 0.11365
_exptl_absorpt_correction_type multi-scan
_exptl_absorpt_process_details
;
CrysAlisPro 1.171.41.89a (Rigaku Oxford Diffraction, 2020)
Empirical absorption correction using spherical harmonics,
implemented in SCALE3 ABSPACK scaling algorithm.
;
_exptl_crystal_density_diffrn 1.011
_exptl_crystal_F_000 1352
_refine_diff_density_max 0.896
_refine_diff_density_min -0.367
_refine_diff_density_rms 0.156
_refine_ls_extinction_method none
_refine_ls_goodness_of_fit_ref 1.272
_refine_ls_hydrogen_treatment constr
_refine_ls_matrix_type full
_refine_ls_number_parameters 228
_refine_ls_number_reflns 3844
_refine_ls_number_restraints 0
_refine_ls_restrained_S_all 1.272
_refine_ls_R_factor_all 0.1281
_refine_ls_R_factor_gt 0.1168
_refine_ls_shift/su_max 0.039
_refine_ls_shift/su_mean 0.002
_refine_ls_structure_factor_coef Fsqd
_refine_ls_weighting_details 'w=1/[\s^2^(Fo^2^)+(0.2000P)^2^] where P=(Fo^2^+2Fc^2^)/3'
_refine_ls_weighting_scheme calc
_refine_ls_wR_factor_gt 0.3166
_refine_ls_wR_factor_ref 0.3320
_reflns_Friedel_coverage 0.000
_reflns_number_gt 2759
_reflns_number_total 3844
_reflns_threshold_expression 'I > 2\s(I)'
_cod_data_source_file d3cc04107g2.cif
_cod_data_source_block 20220117_auto
_cod_depositor_comments 'Adding full bibliography for 7132390.cif.'
_cod_database_code 7132390
_shelx_shelxl_version_number 2018/3
_shelx_space_group_comment
;
The symmetry employed for this shelxl refinement is uniquely defined
by the following loop, which should always be used as a source of
symmetry information in preference to the above space-group names.
They are only intended as comments.
;
_diffrn_oxdiff_digest_frames
;
01c68e6de2693625d43b8bc894860a3930000309c47
;
_reflns_odcompleteness_completeness 99.90
_reflns_odcompleteness_iscentric 1
_reflns_odcompleteness_theta 66.97
_olex2_refinement_description
;
1. Fixed Uiso
 At 1.2 times of:
  All C(H) groups, All C(H,H) groups, All N(H) groups
 At 1.5 times of:
  All C(H,H,H) groups
2.a Ternary CH refined with riding coordinates:
 C11(H11)
2.b Secondary CH2 refined with riding coordinates:
 C14(H14A,H14B)
2.c Aromatic/amide H refined with riding coordinates:
 N16(H16), C10(H10), C23(H23), C22(H22), C4(H4), C19(H19), C7(H7), C20(H20),
 C6(H6), C5(H5)
2.d Idealised Me refined as rotating group:
 C24(H24A,H24B,H24C), C9(H9A,H9B,H9C)
;
_olex2_submission_special_instructions 'No special instructions were received'
_oxdiff_exptl_absorpt_empirical_details
;
Empirical correction (ABSPACK) includes:
- Absorption correction using spherical harmonics
- Frame scaling
;
_oxdiff_exptl_absorpt_empirical_full_max 6.752
_oxdiff_exptl_absorpt_empirical_full_min 0.422

loop_
_space_group_symop_operation_xyz
'x, y, z'
'-x+1/2, y, -z'
'x+1/2, y+1/2, z+1/2'
'-x+1, y+1/2, -z+1/2'
'-x, -y, -z'
'x-1/2, -y, z'
'-x+1/2, -y+1/2, -z+1/2'
'x, -y+1/2, z+1/2'

loop_
_atom_site_label
_atom_site_type_symbol
_atom_site_fract_x
_atom_site_fract_y
_atom_site_fract_z
_atom_site_U_iso_or_equiv
_atom_site_adp_type
_atom_site_occupancy
_atom_site_site_symmetry_order
_atom_site_calc_flag
_atom_site_refinement_flags_posn
_atom_site_refinement_flags_adp
_atom_site_refinement_flags_occupancy
_atom_site_disorder_assembly
_atom_site_disorder_group
O17 O 0.22179(15) 0.53455(11) 0.75066(10) 0.0830(7) Uani 1 1 d . . . . .
O9 O 0.51252(16) 0.67318(13) 0.79339(10) 0.0823(7) Uani 1 1 d . . . . .
O13 O 0.4102(2) 0.38414(14) 0.79636(12) 0.0972(8) Uani 1 1 d . . . . .
O15 O 0.3025(2) 0.35083(13) 0.71592(13) 0.1026(8) Uani 1 1 d . . . . .
N16 N 0.3939(2) 0.47385(16) 0.65611(11) 0.0804(8) Uani 1 1 d . . . . .
H16 H 0.335400 0.442906 0.644688 0.097 Uiso 1 1 calc R . . . .
C1 C 0.4236(2) 0.55004(15) 0.74932(12) 0.0645(7) Uani 1 1 d . . . . .
C2 C 0.3093(2) 0.57648(15) 0.76437(12) 0.0656(7) Uani 1 1 d . . . . .
C3 C 0.3068(2) 0.65664(16) 0.79724(12) 0.0673(7) Uani 1 1 d . . . . .
C11 C 0.4359(2) 0.46803(15) 0.71569(13) 0.0686(7) Uani 1 1 d . . . . .
H11 H 0.518163 0.453695 0.716987 0.082 Uiso 1 1 calc R . . . .
C18 C 0.4419(2) 0.52652(16) 0.61573(13) 0.0691(7) Uani 1 1 d . . . . .
C12 C 0.3740(3) 0.39437(17) 0.74163(16) 0.0775(8) Uani 1 1 d . . . . .
C10 C 0.5156(2) 0.59819(17) 0.76476(14) 0.0740(8) Uani 1 1 d . . . . .
H10 H 0.587221 0.578599 0.755075 0.089 Uiso 1 1 calc R . . . .
C8 C 0.4075(2) 0.70197(16) 0.80988(13) 0.0703(7) Uani 1 1 d . . . . .
C23 C 0.5529(2) 0.55963(19) 0.62365(14) 0.0752(8) Uani 1 1 d . . . . .
H23 H 0.598102 0.547367 0.657199 0.090 Uiso 1 1 calc R . . . .
C22 C 0.5968(3) 0.6109(2) 0.58182(14) 0.0825(9) Uani 1 1 d . . . . .
H22 H 0.671267 0.632488 0.588193 0.099 Uiso 1 1 calc R . . . .
C4 C 0.2040(3) 0.6903(2) 0.81591(14) 0.0815(9) Uani 1 1 d . . . . .
H4 H 0.134821 0.661289 0.807889 0.098 Uiso 1 1 calc R . . . .
C19 C 0.3779(3) 0.5457(2) 0.56472(14) 0.0832(9) Uani 1 1 d . . . . .
H19 H 0.303622 0.523866 0.558442 0.100 Uiso 1 1 calc R . . . .
C7 C 0.4094(3) 0.77895(18) 0.83967(13) 0.0829(9) Uani 1 1 d . . . . .
H7 H 0.478402 0.808252 0.847732 0.099 Uiso 1 1 calc R . . . .
C21 C 0.5336(3) 0.6311(2) 0.53082(14) 0.0883(9) Uani 1 1 d . . . . .
C20 C 0.4216(3) 0.5958(2) 0.52369(15) 0.0937(10) Uani 1 1 d . . . . .
H20 H 0.376261 0.606996 0.490005 0.112 Uiso 1 1 calc R . . . .
C6 C 0.3073(3) 0.8110(2) 0.85703(14) 0.0905(10) Uani 1 1 d . . . . .
H6 H 0.306802 0.863061 0.876291 0.109 Uiso 1 1 calc R . . . .
C5 C 0.2049(3) 0.7659(2) 0.84594(16) 0.0929(10) Uani 1 1 d . . . . .
H5 H 0.136655 0.787117 0.858940 0.111 Uiso 1 1 calc R . . . .
C24 C 0.5794(4) 0.6843(3) 0.48532(19) 0.1217(14) Uani 1 1 d . . . . .
H24A H 0.593345 0.741292 0.499589 0.183 Uiso 1 1 calc GR . . . .
H24B H 0.524246 0.686181 0.452626 0.183 Uiso 1 1 calc GR . . . .
H24C H 0.650337 0.660062 0.474171 0.183 Uiso 1 1 calc GR . . . .
C14 C 0.3579(5) 0.3153(3) 0.8277(2) 0.1295(16) Uani 1 1 d . . . . .
H14A H 0.302824 0.284911 0.801906 0.155 Uiso 1 1 calc R . . . .
H14B H 0.417268 0.275123 0.841445 0.155 Uiso 1 1 calc R . . . .
C9 C 0.3022(9) 0.3468(5) 0.8740(4) 0.223(4) Uani 1 1 d . . . . .
H9A H 0.268413 0.401384 0.864189 0.334 Uiso 1 1 calc GR . . . .
H9B H 0.356911 0.353117 0.906634 0.334 Uiso 1 1 calc GR . . . .
H9C H 0.242718 0.307538 0.883323 0.334 Uiso 1 1 calc GR . . . .

loop_
_atom_site_aniso_label
_atom_site_aniso_U_11
_atom_site_aniso_U_22
_atom_site_aniso_U_33
_atom_site_aniso_U_23
_atom_site_aniso_U_13
_atom_site_aniso_U_12
O17 0.0476(11) 0.0657(11) 0.1345(18) -0.0164(11) -0.0029(10) -0.0058(7)
O9 0.0622(12) 0.0728(12) 0.1106(15) -0.0220(11) -0.0023(10) -0.0158(9)
O13 0.0928(17) 0.0776(14) 0.1203(19) 0.0119(12) 0.0006(14) -0.0232(11)
O15 0.0876(16) 0.0638(12) 0.153(2) -0.0107(12) -0.0155(15) -0.0198(10)
N16 0.0569(14) 0.0803(15) 0.1019(18) -0.0127(13) -0.0093(12) -0.0100(10)
C1 0.0504(14) 0.0539(13) 0.0875(17) -0.0018(11) -0.0069(12) -0.0030(10)
C2 0.0519(14) 0.0523(13) 0.0914(17) -0.0025(12) -0.0040(12) -0.0013(10)
C3 0.0623(15) 0.0551(13) 0.0831(17) -0.0013(12) -0.0036(12) 0.0024(10)
C11 0.0476(14) 0.0591(14) 0.0977(19) -0.0086(13) -0.0038(12) 0.0022(10)
C18 0.0534(15) 0.0642(15) 0.0883(17) -0.0172(13) -0.0037(12) 0.0068(11)
C12 0.0582(16) 0.0541(14) 0.120(2) -0.0055(14) 0.0021(15) 0.0006(11)
C10 0.0528(15) 0.0664(15) 0.102(2) -0.0101(14) -0.0020(13) -0.0041(11)
C8 0.0651(16) 0.0595(14) 0.0853(17) -0.0033(12) -0.0006(13) -0.0013(11)
C23 0.0501(14) 0.0848(18) 0.0892(18) -0.0045(15) -0.0067(13) 0.0050(12)
C22 0.0600(17) 0.0843(19) 0.102(2) -0.0059(16) -0.0018(15) 0.0017(13)
C4 0.0689(18) 0.0719(17) 0.103(2) -0.0094(15) 0.0014(15) 0.0053(13)
C19 0.0642(17) 0.0850(19) 0.098(2) -0.0187(17) -0.0112(16) 0.0014(14)
C7 0.096(2) 0.0632(16) 0.0873(19) -0.0066(14) -0.0054(16) -0.0131(14)
C21 0.081(2) 0.091(2) 0.092(2) -0.0021(17) -0.0039(17) 0.0031(16)
C20 0.082(2) 0.105(2) 0.090(2) -0.0024(18) -0.0189(17) -0.0009(17)
C6 0.110(3) 0.0670(17) 0.093(2) -0.0147(15) -0.0010(19) 0.0068(17)
C5 0.090(2) 0.082(2) 0.107(2) -0.0164(17) 0.0045(18) 0.0207(16)
C24 0.110(3) 0.150(4) 0.103(3) 0.018(3) -0.002(2) -0.018(3)
C14 0.148(4) 0.094(3) 0.147(4) 0.028(3) 0.014(3) -0.035(3)
C9 0.315(12) 0.172(6) 0.194(6) 0.043(5) 0.101(8) -0.047(6)

loop_
_atom_type_symbol
_atom_type_description
_atom_type_scat_dispersion_real
_atom_type_scat_dispersion_imag
_atom_type_scat_source
C C 0.0181 0.0091 'International Tables Vol C Tables 4.2.6.8 and 6.1.1.4'
H H 0.0000 0.0000 'International Tables Vol C Tables 4.2.6.8 and 6.1.1.4'
N N 0.0311 0.0180 'International Tables Vol C Tables 4.2.6.8 and 6.1.1.4'
O O 0.0492 0.0322 'International Tables Vol C Tables 4.2.6.8 and 6.1.1.4'

loop_
_geom_angle_atom_site_label_1
_geom_angle_atom_site_label_2
_geom_angle_atom_site_label_3
_geom_angle
_geom_angle_site_symmetry_1
_geom_angle_site_symmetry_3
_geom_angle_publ_flag
C10 O9 C8 118.4(2) . . ?
C12 O13 C14 117.2(3) . . ?
C11 N16 H16 117.9 . . ?
C18 N16 H16 117.9 . . ?
C18 N16 C11 124.2(2) . . ?
C2 C1 C11 119.1(2) . . ?
C10 C1 C2 120.0(2) . . ?
C10 C1 C11 120.9(2) . . ?
O17 C2 C1 122.4(2) . . ?
O17 C2 C3 122.7(2) . . ?
C1 C2 C3 114.8(2) . . ?
C8 C3 C2 120.0(2) . . ?
C8 C3 C4 117.9(3) . . ?
C4 C3 C2 122.1(2) . . ?
N16 C11 C1 114.1(2) . . ?
N16 C11 H11 107.8 . . ?
N16 C11 C12 107.3(2) . . ?
C1 C11 H11 107.8 . . ?
C12 C11 C1 111.9(2) . . ?
C12 C11 H11 107.8 . . ?
C23 C18 N16 122.9(3) . . ?
C23 C18 C19 117.9(3) . . ?
C19 C18 N16 119.3(3) . . ?
O13 C12 C11 110.6(2) . . ?
O15 C12 O13 124.9(3) . . ?
O15 C12 C11 124.4(3) . . ?
O9 C10 H10 117.5 . . ?
C1 C10 O9 125.0(3) . . ?
C1 C10 H10 117.5 . . ?
O9 C8 C7 116.0(3) . . ?
C3 C8 O9 121.7(2) . . ?
C3 C8 C7 122.3(3) . . ?
C18 C23 H23 119.8 . . ?
C22 C23 C18 120.4(3) . . ?
C22 C23 H23 119.8 . . ?
C23 C22 H22 118.8 . . ?
C23 C22 C21 122.3(3) . . ?
C21 C22 H22 118.8 . . ?
C3 C4 H4 119.8 . . ?
C5 C4 C3 120.4(3) . . ?
C5 C4 H4 119.8 . . ?
C18 C19 H19 119.3 . . ?
C20 C19 C18 121.5(3) . . ?
C20 C19 H19 119.3 . . ?
C8 C7 H7 120.7 . . ?
C6 C7 C8 118.6(3) . . ?
C6 C7 H7 120.7 . . ?
C22 C21 C20 115.9(3) . . ?
C22 C21 C24 123.2(3) . . ?
C20 C21 C24 120.8(3) . . ?
C19 C20 C21 121.9(3) . . ?
C19 C20 H20 119.0 . . ?
C21 C20 H20 119.0 . . ?
C7 C6 H6 119.8 . . ?
C7 C6 C5 120.4(3) . . ?
C5 C6 H6 119.8 . . ?
C4 C5 C6 120.3(3) . . ?
C4 C5 H5 119.8 . . ?
C6 C5 H5 119.8 . . ?
C21 C24 H24A 109.5 . . ?
C21 C24 H24B 109.5 . . ?
C21 C24 H24C 109.5 . . ?
H24A C24 H24B 109.5 . . ?
H24A C24 H24C 109.5 . . ?
H24B C24 H24C 109.5 . . ?
O13 C14 H14A 109.4 . . ?
O13 C14 H14B 109.4 . . ?
H14A C14 H14B 108.0 . . ?
C9 C14 O13 111.4(5) . . ?
C9 C14 H14A 109.4 . . ?
C9 C14 H14B 109.4 . . ?
C14 C9 H9A 109.5 . . ?
C14 C9 H9B 109.5 . . ?
C14 C9 H9C 109.5 . . ?
H9A C9 H9B 109.5 . . ?
H9A C9 H9C 109.5 . . ?
H9B C9 H9C 109.5 . . ?

loop_
_geom_bond_atom_site_label_1
_geom_bond_atom_site_label_2
_geom_bond_distance
_geom_bond_site_symmetry_2
_geom_bond_publ_flag
O17 C2 1.232(3) . ?
O9 C10 1.350(3) . ?
O9 C8 1.381(3) . ?
O13 C12 1.324(4) . ?
O13 C14 1.457(5) . ?
O15 C12 1.201(4) . ?
N16 H16 0.8600 . ?
N16 C11 1.442(4) . ?
N16 C18 1.397(4) . ?
C1 C2 1.458(4) . ?
C1 C11 1.514(3) . ?
C1 C10 1.334(4) . ?
C2 C3 1.470(4) . ?
C3 C8 1.381(4) . ?
C3 C4 1.403(4) . ?
C11 H11 0.9800 . ?
C11 C12 1.507(4) . ?
C18 C23 1.389(4) . ?
C18 C19 1.389(4) . ?
C10 H10 0.9300 . ?
C8 C7 1.388(4) . ?
C23 H23 0.9300 . ?
C23 C22 1.388(4) . ?
C22 H22 0.9300 . ?
C22 C21 1.388(5) . ?
C4 H4 0.9300 . ?
C4 C5 1.373(5) . ?
C19 H19 0.9300 . ?
C19 C20 1.362(5) . ?
C7 H7 0.9300 . ?
C7 C6 1.375(5) . ?
C21 C20 1.413(5) . ?
C21 C24 1.477(5) . ?
C20 H20 0.9300 . ?
C6 H6 0.9300 . ?
C6 C5 1.391(5) . ?
C5 H5 0.9300 . ?
C24 H24A 0.9600 . ?
C24 H24B 0.9600 . ?
C24 H24C 0.9600 . ?
C14 H14A 0.9700 . ?
C14 H14B 0.9700 . ?
C14 C9 1.390(8) . ?
C9 H9A 0.9600 . ?
C9 H9B 0.9600 . ?
C9 H9C 0.9600 . ?

loop_
_geom_torsion_atom_site_label_1
_geom_torsion_atom_site_label_2
_geom_torsion_atom_site_label_3
_geom_torsion_atom_site_label_4
_geom_torsion
_geom_torsion_site_symmetry_1
_geom_torsion_site_symmetry_2
_geom_torsion_site_symmetry_3
_geom_torsion_site_symmetry_4
_geom_torsion_publ_flag
O17 C2 C3 C8 -178.2(3) . . . . ?
O17 C2 C3 C4 0.8(4) . . . . ?
O9 C8 C7 C6 179.8(3) . . . . ?
N16 C11 C12 O13 178.8(2) . . . . ?
N16 C11 C12 O15 -0.8(4) . . . . ?
N16 C18 C23 C22 179.3(3) . . . . ?
N16 C18 C19 C20 -179.1(3) . . . . ?
C1 C2 C3 C8 2.1(4) . . . . ?
C1 C2 C3 C4 -179.0(3) . . . . ?
C1 C11 C12 O13 -55.4(3) . . . . ?
C1 C11 C12 O15 125.0(3) . . . . ?
C2 C1 C11 N16 72.9(3) . . . . ?
C2 C1 C11 C12 -49.1(3) . . . . ?
C2 C1 C10 O9 -1.3(5) . . . . ?
C2 C3 C8 O9 -1.3(4) . . . . ?
C2 C3 C8 C7 178.5(2) . . . . ?
C2 C3 C4 C5 -179.2(3) . . . . ?
C3 C8 C7 C6 -0.1(4) . . . . ?
C3 C4 C5 C6 1.5(5) . . . . ?
C11 N16 C18 C23 19.2(4) . . . . ?
C11 N16 C18 C19 -162.2(2) . . . . ?
C11 C1 C2 O17 -0.1(4) . . . . ?
C11 C1 C2 C3 179.7(2) . . . . ?
C11 C1 C10 O9 178.2(3) . . . . ?
C18 N16 C11 C1 64.8(3) . . . . ?
C18 N16 C11 C12 -170.7(2) . . . . ?
C18 C23 C22 C21 -0.2(5) . . . . ?
C18 C19 C20 C21 -0.3(5) . . . . ?
C12 O13 C14 C9 -119.5(6) . . . . ?
C10 O9 C8 C3 -0.8(4) . . . . ?
C10 O9 C8 C7 179.4(3) . . . . ?
C10 C1 C2 O17 179.4(3) . . . . ?
C10 C1 C2 C3 -0.8(4) . . . . ?
C10 C1 C11 N16 -106.6(3) . . . . ?
C10 C1 C11 C12 131.4(3) . . . . ?
C8 O9 C10 C1 2.2(4) . . . . ?
C8 C3 C4 C5 -0.2(5) . . . . ?
C8 C7 C6 C5 1.4(5) . . . . ?
C23 C18 C19 C20 -0.4(4) . . . . ?
C23 C22 C21 C20 -0.4(5) . . . . ?
C23 C22 C21 C24 -178.9(3) . . . . ?
C22 C21 C20 C19 0.7(5) . . . . ?
C4 C3 C8 O9 179.7(3) . . . . ?
C4 C3 C8 C7 -0.5(4) . . . . ?
C19 C18 C23 C22 0.7(4) . . . . ?
C7 C6 C5 C4 -2.1(5) . . . . ?
C24 C21 C20 C19 179.2(4) . . . . ?
C14 O13 C12 O15 -0.7(5) . . . . ?
C14 O13 C12 C11 179.7(3) . . . . ?
